data_4119892
loop_
_publ_author_name
'Guoqi Zhang'
'Kalyan V. Vasudevan'
'Brian L. Scott'
'Susan K. Hanson'

_publ_section_title
;
 Understanding the Mechanisms of Cobalt-Catalyzed Hydrogenation and
 Dehydrogenation Reactions
;
_journal_name_full 'Journal of the American Chemical Society'
_journal_page_first 8668
_journal_page_last 8681
_journal_paper_doi 10.1021/ja402679a
_journal_volume 135
_journal_year 2013
_chemical_formula_sum 'C60 H92 B Co N O P2 Si'
_chemical_formula_weight 1003.12
_chemical_name_systematic
; 
 ? 
;
_space_group_IT_number 14
_symmetry_cell_setting monoclinic
_symmetry_space_group_name_Hall '-P 2yn'
_symmetry_space_group_name_H-M 'P 1 21/n 1'
_atom_sites_solution_hydrogens geom
_atom_sites_solution_primary direct
_atom_sites_solution_secondary difmap
_audit_creation_method SHELXL-97
_cell_angle_alpha 90.00
_cell_angle_beta 95.052(1)
_cell_angle_gamma 90.00
_cell_formula_units_Z 4
_cell_length_a 13.3551(12)
_cell_length_b 28.907(3)
_cell_length_c 14.9499(13)
_cell_measurement_temperature 120(1)
_cell_volume 5749.1(9)
_computing_cell_refinement 'SAINT+, v. 7.66a (Bruker AXS, 2009)'
_computing_data_collection 'APEX II, v. 7.0 (Bruker AXS, 2009)'
_computing_data_reduction 'SAINT+, v. 7.66a (Bruker AXS, 2009)'
_computing_molecular_graphics 'SHELXTL, v. 6.14, (Bruker AXS, 2000)'
_computing_publication_material 'SHELXTL, v. 6.14, (Bruker AXS, 2000)'
_computing_structure_refinement 'SHELXL-97 (Sheldrick, 1997)'
_computing_structure_solution 'SHELXS-97 (Sheldrick, 1990)'
_diffrn_ambient_temperature 120(1)
_diffrn_measured_fraction_theta_full 0.999
_diffrn_measured_fraction_theta_max 0.996
_diffrn_measurement_device_type 'Bruker D8 with APEXII CCD'
_diffrn_measurement_method '\w scans'
_diffrn_radiation_monochromator graphite
_diffrn_radiation_source 'fine-focus sealed tube'
_diffrn_radiation_type MoK\a
_diffrn_radiation_wavelength 0.71073
_diffrn_reflns_av_R_equivalents 0.1143
_diffrn_reflns_av_sigmaI/netI 0.0932
_diffrn_reflns_limit_h_max 16
_diffrn_reflns_limit_h_min -16
_diffrn_reflns_limit_k_max 35
_diffrn_reflns_limit_k_min -35
_diffrn_reflns_limit_l_max 18
_diffrn_reflns_limit_l_min -18
_diffrn_reflns_number 56026
_diffrn_reflns_theta_full 25.00
_diffrn_reflns_theta_max 25.60
_diffrn_reflns_theta_min 1.96
_diffrn_standards_decay_% 0
_diffrn_standards_interval_count 0
_diffrn_standards_interval_time 0
_diffrn_standards_number 0
_exptl_absorpt_coefficient_mu 0.414
_exptl_absorpt_correction_T_max 0.9756
_exptl_absorpt_correction_T_min 0.9072
_exptl_absorpt_correction_type multi-scan
_exptl_absorpt_process_details 'SADABS v. 1 (Sheldrick, 2008)'
_exptl_crystal_colour yellow
_exptl_crystal_density_diffrn 1.159
_exptl_crystal_description block
_exptl_crystal_F_000 2172
_exptl_crystal_size_max 0.24
_exptl_crystal_size_mid 0.14
_exptl_crystal_size_min 0.06
_refine_diff_density_max 0.292
_refine_diff_density_min -0.393
_refine_diff_density_rms 0.068
_refine_ls_extinction_method none
_refine_ls_goodness_of_fit_ref 1.012
_refine_ls_hydrogen_treatment constr
_refine_ls_matrix_type full
_refine_ls_number_parameters 607
_refine_ls_number_reflns 10785
_refine_ls_number_restraints 0
_refine_ls_restrained_S_all 1.012
_refine_ls_R_factor_all 0.1065
_refine_ls_R_factor_gt 0.0495
_refine_ls_shift/su_max 0.001
_refine_ls_shift/su_mean 0.000
_refine_ls_structure_factor_coef Fsqd
_refine_ls_weighting_details 'calc w=1/[\s^2^(Fo^2^)+(0.0440P)^2^+0.0000P] where P=(Fo^2^+2Fc^2^)/3'
_refine_ls_weighting_scheme calc
_refine_ls_wR_factor_gt 0.0914
_refine_ls_wR_factor_ref 0.1102
_reflns_number_gt 6674
_reflns_number_total 10785
_reflns_threshold_expression >2sigma(I)
_cod_data_source_file ja402679a_si_002_3.cif
_cod_data_source_block apx1605
_cod_original_cell_volume 5749.0(9)
_cod_original_sg_symbol_H-M 'P 21/n'
_cod_database_code 4119892

loop_
_symmetry_equiv_pos_as_xyz
'x, y, z'
'-x+1/2, y+1/2, -z+1/2'
'-x, -y, -z'
'x-1/2, -y-1/2, z-1/2'

loop_
_atom_site_label
_atom_site_type_symbol
_atom_site_fract_x
_atom_site_fract_y
_atom_site_fract_z
_atom_site_U_iso_or_equiv
_atom_site_adp_type
_atom_site_occupancy
_atom_site_symmetry_multiplicity
_atom_site_calc_flag
_atom_site_refinement_flags
Co1 Co 0.17569(3) 0.146746(14) 0.24909(3) 0.01757(11) Uani 1 1 d .
P1 P 0.12640(6) 0.12756(3) 0.38427(5) 0.01817(19) Uani 1 1 d .
P2 P 0.22606(6) 0.15132(3) 0.11075(5) 0.01952(19) Uani 1 1 d .
Si1 Si 0.15899(7) 0.26446(3) 0.27867(6) 0.0231(2) Uani 1 1 d .
O1 O 0.29369(15) 0.01418(7) 0.27596(13) 0.0259(5) Uani 1 1 d .
B1 B 0.2295(3) 0.01318(12) 0.7993(2) 0.0188(8) Uani 1 1 d .
N1 N 0.13742(18) 0.08101(8) 0.21392(14) 0.0177(6) Uani 1 1 d .
H1A H 0.1941 0.0642 0.2288 0.021 Uiso 1 1 calc R
C1 C 0.2217(2) 0.12405(10) 0.48084(19) 0.0203(7) Uani 1 1 d .
H1 H 0.1989 0.1007 0.5220 0.024 Uiso 1 1 calc R
C2 C 0.2393(2) 0.16882(11) 0.5341(2) 0.0274(8) Uani 1 1 d .
H2A H 0.2620 0.1927 0.4952 0.033 Uiso 1 1 calc R
H2B H 0.1765 0.1790 0.5557 0.033 Uiso 1 1 calc R
C3 C 0.3173(3) 0.16181(12) 0.6135(2) 0.0356(9) Uani 1 1 d .
H3A H 0.3286 0.1909 0.6452 0.043 Uiso 1 1 calc R
H3B H 0.2921 0.1397 0.6548 0.043 Uiso 1 1 calc R
C4 C 0.4159(3) 0.14442(12) 0.5832(2) 0.0393(9) Uani 1 1 d .
H4A H 0.4625 0.1384 0.6354 0.047 Uiso 1 1 calc R
H4B H 0.4451 0.1681 0.5475 0.047 Uiso 1 1 calc R
C5 C 0.4004(3) 0.10026(12) 0.5278(2) 0.0373(9) Uani 1 1 d .
H5A H 0.3799 0.0755 0.5659 0.045 Uiso 1 1 calc R
H5B H 0.4635 0.0914 0.5050 0.045 Uiso 1 1 calc R
C6 C 0.3208(2) 0.10696(11) 0.4492(2) 0.0284(8) Uani 1 1 d .
H6A H 0.3449 0.1292 0.4075 0.034 Uiso 1 1 calc R
H6B H 0.3096 0.0778 0.4177 0.034 Uiso 1 1 calc R
C7 C 0.0162(2) 0.15466(10) 0.42807(18) 0.0185(7) Uani 1 1 d .
H7 H 0.0332 0.1870 0.4419 0.022 Uiso 1 1 calc R
C8 C -0.0172(2) 0.13236(11) 0.51381(19) 0.0247(8) Uani 1 1 d .
H8A H -0.0312 0.0998 0.5027 0.030 Uiso 1 1 calc R
H8B H 0.0370 0.1346 0.5613 0.030 Uiso 1 1 calc R
C9 C -0.1109(2) 0.15574(11) 0.5445(2) 0.0295(8) Uani 1 1 d .
H9A H -0.1326 0.1392 0.5958 0.035 Uiso 1 1 calc R
H9B H -0.0943 0.1871 0.5634 0.035 Uiso 1 1 calc R
C10 C -0.1964(2) 0.15694(11) 0.4706(2) 0.0296(8) Uani 1 1 d .
H10A H -0.2522 0.1742 0.4911 0.036 Uiso 1 1 calc R
H10B H -0.2192 0.1256 0.4571 0.036 Uiso 1 1 calc R
C11 C -0.1635(2) 0.17921(11) 0.3860(2) 0.0281(8) Uani 1 1 d .
H11A H -0.1474 0.2115 0.3976 0.034 Uiso 1 1 calc R
H11B H -0.2181 0.1778 0.3388 0.034 Uiso 1 1 calc R
C12 C -0.0716(2) 0.15442(11) 0.35519(19) 0.0235(7) Uani 1 1 d .
H12A H -0.0511 0.1695 0.3018 0.028 Uiso 1 1 calc R
H12B H -0.0893 0.1227 0.3397 0.028 Uiso 1 1 calc R
C13 C 0.0899(2) 0.06690(10) 0.36510(18) 0.0184(7) Uani 1 1 d .
H13A H 0.1456 0.0468 0.3847 0.022 Uiso 1 1 calc R
H13B H 0.0337 0.0593 0.3994 0.022 Uiso 1 1 calc R
C14 C 0.0603(2) 0.05971(10) 0.26580(18) 0.0203(7) Uani 1 1 d .
H14A H 0.0552 0.0269 0.2526 0.024 Uiso 1 1 calc R
H14B H -0.0046 0.0738 0.2493 0.024 Uiso 1 1 calc R
C15 C 0.1141(2) 0.07278(10) 0.11557(18) 0.0223(7) Uani 1 1 d .
H15A H 0.0510 0.0875 0.0949 0.027 Uiso 1 1 calc R
H15B H 0.1080 0.0399 0.1037 0.027 Uiso 1 1 calc R
C16 C 0.1988(2) 0.09298(10) 0.06683(19) 0.0232(7) Uani 1 1 d .
H16A H 0.1792 0.0944 0.0028 0.028 Uiso 1 1 calc R
H16B H 0.2582 0.0737 0.0764 0.028 Uiso 1 1 calc R
C17 C 0.1589(2) 0.19133(10) 0.03148(18) 0.0203(7) Uani 1 1 d .
H17 H 0.1815 0.2225 0.0494 0.024 Uiso 1 1 calc R
C18 C 0.0455(2) 0.19015(11) 0.0399(2) 0.0264(8) Uani 1 1 d .
H18A H 0.0186 0.1605 0.0193 0.032 Uiso 1 1 calc R
H18B H 0.0329 0.1937 0.1025 0.032 Uiso 1 1 calc R
C19 C -0.0068(2) 0.22860(12) -0.0152(2) 0.0344(9) Uani 1 1 d .
H19A H 0.0164 0.2583 0.0086 0.041 Uiso 1 1 calc R
H19B H -0.0787 0.2268 -0.0104 0.041 Uiso 1 1 calc R
C20 C 0.0136(2) 0.22531(12) -0.1134(2) 0.0338(9) Uani 1 1 d .
H20A H -0.0176 0.1975 -0.1394 0.041 Uiso 1 1 calc R
H20B H -0.0162 0.2517 -0.1458 0.041 Uiso 1 1 calc R
C21 C 0.1257(3) 0.22410(12) -0.1238(2) 0.0362(9) Uani 1 1 d .
H21A H 0.1550 0.2538 -0.1059 0.043 Uiso 1 1 calc R
H21B H 0.1361 0.2192 -0.1865 0.043 Uiso 1 1 calc R
C22 C 0.1789(2) 0.18595(11) -0.06733(19) 0.0273(8) Uani 1 1 d .
H22A H 0.2507 0.1875 -0.0729 0.033 Uiso 1 1 calc R
H22B H 0.1550 0.1560 -0.0892 0.033 Uiso 1 1 calc R
C23 C 0.3614(2) 0.15792(10) 0.0975(2) 0.0224(7) Uani 1 1 d .
H23 H 0.3749 0.1423 0.0416 0.027 Uiso 1 1 calc R
C24 C 0.3969(2) 0.20795(10) 0.0909(2) 0.0257(8) Uani 1 1 d .
H24A H 0.3610 0.2228 0.0395 0.031 Uiso 1 1 calc R
H24B H 0.3821 0.2247 0.1444 0.031 Uiso 1 1 calc R
C25 C 0.5094(2) 0.20993(12) 0.0814(2) 0.0358(9) Uani 1 1 d .
H25A H 0.5234 0.1955 0.0253 0.043 Uiso 1 1 calc R
H25B H 0.5307 0.2420 0.0797 0.043 Uiso 1 1 calc R
C26 C 0.5685(2) 0.18548(12) 0.1587(2) 0.0411(10) Uani 1 1 d .
H26A H 0.5589 0.2014 0.2143 0.049 Uiso 1 1 calc R
H26B H 0.6396 0.1864 0.1497 0.049 Uiso 1 1 calc R
C27 C 0.5349(2) 0.13541(12) 0.1655(2) 0.0359(9) Uani 1 1 d .
H27A H 0.5713 0.1210 0.2172 0.043 Uiso 1 1 calc R
H27B H 0.5505 0.1187 0.1123 0.043 Uiso 1 1 calc R
C28 C 0.4221(2) 0.13271(11) 0.1749(2) 0.0289(8) Uani 1 1 d .
H28A H 0.4077 0.1465 0.2315 0.035 Uiso 1 1 calc R
H28B H 0.4016 0.1005 0.1754 0.035 Uiso 1 1 calc R
C29 C 0.2287(2) 0.20852(10) 0.28804(19) 0.0217(7) Uani 1 1 d .
H29A H 0.2517 0.2052 0.3511 0.026 Uiso 1 1 calc R
H29B H 0.2886 0.2132 0.2568 0.026 Uiso 1 1 calc R
C30 C 0.0192(2) 0.26161(11) 0.2736(2) 0.0360(9) Uani 1 1 d .
H30A H -0.0055 0.2417 0.2252 0.054 Uiso 1 1 calc R
H30B H -0.0083 0.2921 0.2637 0.054 Uiso 1 1 calc R
H30C H -0.0007 0.2496 0.3292 0.054 Uiso 1 1 calc R
C31 C 0.1889(3) 0.29836(12) 0.1789(2) 0.0439(10) Uani 1 1 d .
H31A H 0.1594 0.2836 0.1254 0.066 Uiso 1 1 calc R
H31B H 0.2605 0.2999 0.1770 0.066 Uiso 1 1 calc R
H31C H 0.1623 0.3291 0.1827 0.066 Uiso 1 1 calc R
C32 C 0.2010(3) 0.29993(12) 0.3787(2) 0.0381(9) Uani 1 1 d .
H32A H 0.1667 0.3291 0.3752 0.057 Uiso 1 1 calc R
H32B H 0.2721 0.3050 0.3803 0.057 Uiso 1 1 calc R
H32C H 0.1858 0.2840 0.4321 0.057 Uiso 1 1 calc R
C33 C 0.1271(2) 0.04275(10) 0.81364(18) 0.0177(7) Uani 1 1 d .
C34 C 0.0651(2) 0.03422(10) 0.88234(18) 0.0193(7) Uani 1 1 d .
H34 H 0.0806 0.0094 0.9206 0.023 Uiso 1 1 calc R
C35 C -0.0184(2) 0.06089(10) 0.89639(19) 0.0210(7) Uani 1 1 d .
H35 H -0.0563 0.0542 0.9441 0.025 Uiso 1 1 calc R
C36 C -0.0455(2) 0.09732(11) 0.8398(2) 0.0248(8) Uani 1 1 d .
H36 H -0.1019 0.1151 0.8484 0.030 Uiso 1 1 calc R
C37 C 0.0127(2) 0.10704(11) 0.7702(2) 0.0244(7) Uani 1 1 d .
H37 H -0.0042 0.1316 0.7315 0.029 Uiso 1 1 calc R
C38 C 0.0963(2) 0.08019(10) 0.75801(19) 0.0212(7) Uani 1 1 d .
H38 H 0.1341 0.0873 0.7105 0.025 Uiso 1 1 calc R
C39 C 0.2369(2) 0.00212(10) 0.69273(19) 0.0189(7) Uani 1 1 d .
C40 C 0.1530(2) -0.00021(10) 0.62905(19) 0.0218(7) Uani 1 1 d .
H40 H 0.0902 0.0073 0.6470 0.026 Uiso 1 1 calc R
C41 C 0.1602(2) -0.01319(10) 0.54083(19) 0.0237(7) Uani 1 1 d .
H41 H 0.1025 -0.0145 0.5012 0.028 Uiso 1 1 calc R
C42 C 0.2516(3) -0.02422(11) 0.5112(2) 0.0286(8) Uani 1 1 d .
H42 H 0.2564 -0.0327 0.4517 0.034 Uiso 1 1 calc R
C43 C 0.3363(2) -0.02251(11) 0.5713(2) 0.0289(8) Uani 1 1 d .
H43 H 0.3989 -0.0299 0.5525 0.035 Uiso 1 1 calc R
C44 C 0.3276(2) -0.00968(11) 0.6596(2) 0.0255(8) Uani 1 1 d .
H44 H 0.3856 -0.0089 0.6988 0.031 Uiso 1 1 calc R
C45 C 0.3285(2) 0.04280(10) 0.84016(18) 0.0190(7) Uani 1 1 d .
C46 C 0.4153(2) 0.02122(11) 0.87983(18) 0.0222(7) Uani 1 1 d .
H46 H 0.4163 -0.0109 0.8836 0.027 Uiso 1 1 calc R
C47 C 0.4996(2) 0.04562(11) 0.91374(19) 0.0254(8) Uani 1 1 d .
H47 H 0.5552 0.0298 0.9403 0.030 Uiso 1 1 calc R
C48 C 0.5013(2) 0.09344(11) 0.90811(19) 0.0253(8) Uani 1 1 d .
H48 H 0.5575 0.1100 0.9309 0.030 Uiso 1 1 calc R
C49 C 0.4178(2) 0.11601(11) 0.86797(19) 0.0250(8) Uani 1 1 d .
H49 H 0.4180 0.1481 0.8627 0.030 Uiso 1 1 calc R
C50 C 0.3341(2) 0.09104(11) 0.83562(19) 0.0220(7) Uani 1 1 d .
H50 H 0.2786 0.1071 0.8096 0.026 Uiso 1 1 calc R
C51 C 0.2260(2) -0.03658(10) 0.85235(18) 0.0180(7) Uani 1 1 d .
C52 C 0.2408(2) -0.04012(11) 0.94640(19) 0.0212(7) Uani 1 1 d .
H52 H 0.2556 -0.0134 0.9796 0.025 Uiso 1 1 calc R
C53 C 0.2342(2) -0.08171(11) 0.99180(19) 0.0223(7) Uani 1 1 d .
H53 H 0.2460 -0.0825 1.0540 0.027 Uiso 1 1 calc R
C54 C 0.2101(2) -0.12198(11) 0.94464(19) 0.0234(7) Uani 1 1 d .
H54 H 0.2036 -0.1498 0.9748 0.028 Uiso 1 1 calc R
C55 C 0.1960(2) -0.12015(11) 0.8525(2) 0.0245(7) Uani 1 1 d .
H55 H 0.1803 -0.1470 0.8200 0.029 Uiso 1 1 calc R
C56 C 0.2051(2) -0.07864(10) 0.8078(2) 0.0201(7) Uani 1 1 d .
H56 H 0.1970 -0.0786 0.7454 0.024 Uiso 1 1 calc R
C57 C 0.3998(2) 0.00755(12) 0.2911(3) 0.0407(10) Uani 1 1 d .
H57A H 0.4271 0.0258 0.3421 0.049 Uiso 1 1 calc R
H57B H 0.4329 0.0168 0.2387 0.049 Uiso 1 1 calc R
C58 C 0.4153(2) -0.04354(11) 0.3096(2) 0.0310(8) Uani 1 1 d .
H58A H 0.4231 -0.0496 0.3736 0.037 Uiso 1 1 calc R
H58B H 0.4743 -0.0549 0.2830 0.037 Uiso 1 1 calc R
C59 C 0.3201(2) -0.06616(11) 0.2661(2) 0.0328(8) Uani 1 1 d .
H59A H 0.3356 -0.0875 0.2191 0.039 Uiso 1 1 calc R
H59B H 0.2848 -0.0827 0.3102 0.039 Uiso 1 1 calc R
C60 C 0.2583(3) -0.02570(12) 0.2274(3) 0.0531(12) Uani 1 1 d .
H60A H 0.2668 -0.0221 0.1640 0.064 Uiso 1 1 calc R
H60B H 0.1875 -0.0306 0.2343 0.064 Uiso 1 1 calc R

loop_
_atom_site_aniso_label
_atom_site_aniso_U_11
_atom_site_aniso_U_22
_atom_site_aniso_U_33
_atom_site_aniso_U_23
_atom_site_aniso_U_13
_atom_site_aniso_U_12
Co1 0.0185(2) 0.0208(2) 0.0133(2) -0.00153(18) 0.00069(16) -0.00169(19)
P1 0.0180(4) 0.0228(4) 0.0135(4) -0.0005(3) 0.0001(3) -0.0012(4)
P2 0.0206(5) 0.0236(5) 0.0143(4) -0.0020(3) 0.0013(3) -0.0015(4)
Si1 0.0284(5) 0.0225(5) 0.0187(5) -0.0029(4) 0.0043(4) -0.0009(4)
O1 0.0185(12) 0.0270(13) 0.0307(13) -0.0059(10) -0.0054(10) 0.0043(10)
B1 0.018(2) 0.024(2) 0.0143(18) 0.0003(15) 0.0013(15) -0.0017(16)
N1 0.0180(14) 0.0239(14) 0.0112(12) 0.0011(11) 0.0015(10) -0.0004(11)
C1 0.0197(17) 0.0257(18) 0.0148(16) 0.0019(13) -0.0015(13) -0.0007(14)
C2 0.030(2) 0.032(2) 0.0202(17) -0.0021(15) -0.0013(15) -0.0003(15)
C3 0.042(2) 0.039(2) 0.0235(19) 0.0004(16) -0.0124(16) -0.0102(18)
C4 0.033(2) 0.039(2) 0.042(2) 0.0052(18) -0.0194(17) -0.0060(18)
C5 0.030(2) 0.037(2) 0.042(2) 0.0057(18) -0.0151(17) -0.0010(17)
C6 0.0249(19) 0.032(2) 0.0277(19) 0.0000(15) -0.0030(15) 0.0017(16)
C7 0.0215(17) 0.0203(17) 0.0134(15) 0.0009(13) 0.0004(13) 0.0021(14)
C8 0.0266(19) 0.0313(19) 0.0166(16) 0.0011(14) 0.0051(14) 0.0034(15)
C9 0.031(2) 0.038(2) 0.0207(17) 0.0005(15) 0.0093(15) 0.0039(16)
C10 0.0197(18) 0.039(2) 0.0305(19) -0.0037(16) 0.0070(15) 0.0071(16)
C11 0.0241(19) 0.037(2) 0.0225(18) -0.0050(15) -0.0016(14) 0.0033(16)
C12 0.0232(18) 0.031(2) 0.0162(16) -0.0001(14) 0.0008(13) 0.0009(15)
C13 0.0163(16) 0.0245(18) 0.0147(16) 0.0049(13) 0.0025(13) 0.0010(13)
C14 0.0199(17) 0.0196(17) 0.0213(17) -0.0021(13) 0.0007(13) -0.0017(14)
C15 0.0282(19) 0.0234(18) 0.0141(16) -0.0053(13) -0.0039(14) -0.0026(14)
C16 0.031(2) 0.0236(18) 0.0145(16) -0.0045(13) 0.0013(14) -0.0011(15)
C17 0.0210(18) 0.0220(17) 0.0175(16) -0.0013(13) 0.0002(13) -0.0002(14)
C18 0.0227(19) 0.036(2) 0.0204(17) -0.0021(15) 0.0005(14) 0.0038(15)
C19 0.024(2) 0.034(2) 0.044(2) -0.0065(17) -0.0031(17) 0.0022(16)
C20 0.032(2) 0.030(2) 0.036(2) 0.0061(16) -0.0108(17) 0.0033(16)
C21 0.037(2) 0.041(2) 0.030(2) 0.0109(17) -0.0019(17) 0.0013(18)
C22 0.0272(19) 0.036(2) 0.0187(17) 0.0027(15) 0.0023(14) 0.0044(16)
C23 0.0225(18) 0.0256(19) 0.0195(17) -0.0032(14) 0.0044(14) 0.0030(14)
C24 0.0197(18) 0.032(2) 0.0257(18) -0.0036(15) 0.0041(14) -0.0021(15)
C25 0.027(2) 0.037(2) 0.045(2) -0.0059(18) 0.0084(17) -0.0036(17)
C26 0.0185(19) 0.050(3) 0.055(3) -0.016(2) 0.0040(18) 0.0001(18)
C27 0.024(2) 0.051(3) 0.032(2) -0.0044(17) -0.0033(16) 0.0096(17)
C28 0.027(2) 0.035(2) 0.0249(18) -0.0006(15) 0.0032(15) 0.0068(16)
C29 0.0261(19) 0.0250(18) 0.0142(16) -0.0018(13) 0.0038(13) -0.0055(14)
C30 0.035(2) 0.032(2) 0.039(2) 0.0009(17) -0.0039(17) 0.0026(17)
C31 0.064(3) 0.031(2) 0.039(2) 0.0033(18) 0.018(2) 0.0048(19)
C32 0.041(2) 0.036(2) 0.036(2) -0.0134(17) -0.0031(17) 0.0067(18)
C33 0.0173(17) 0.0242(18) 0.0107(15) -0.0027(13) -0.0032(13) -0.0046(14)
C34 0.0210(18) 0.0222(17) 0.0138(15) 0.0016(13) -0.0032(13) -0.0010(14)
C35 0.0189(18) 0.0257(18) 0.0185(16) -0.0030(14) 0.0019(13) -0.0024(14)
C36 0.0194(18) 0.0300(19) 0.0247(18) -0.0034(15) -0.0002(14) 0.0047(15)
C37 0.0263(19) 0.0268(19) 0.0192(17) 0.0013(14) -0.0027(14) 0.0014(15)
C38 0.0197(18) 0.0278(18) 0.0164(16) 0.0001(14) 0.0032(13) -0.0024(14)
C39 0.0184(17) 0.0185(17) 0.0199(16) 0.0027(13) 0.0016(13) -0.0026(13)
C40 0.0218(18) 0.0269(19) 0.0173(17) 0.0011(14) 0.0053(14) -0.0015(14)
C41 0.031(2) 0.0272(19) 0.0126(16) 0.0039(14) -0.0012(14) -0.0030(15)
C42 0.040(2) 0.031(2) 0.0153(17) -0.0053(14) 0.0046(16) -0.0035(16)
C43 0.027(2) 0.039(2) 0.0228(18) -0.0041(16) 0.0117(15) 0.0022(16)
C44 0.0219(19) 0.034(2) 0.0205(17) -0.0021(15) -0.0002(14) -0.0033(15)
C45 0.0205(18) 0.0283(19) 0.0089(15) 0.0001(13) 0.0047(12) 0.0000(14)
C46 0.0236(19) 0.0258(19) 0.0170(16) 0.0005(14) 0.0011(14) -0.0001(15)
C47 0.0200(18) 0.036(2) 0.0199(17) 0.0000(15) 0.0003(14) 0.0008(15)
C48 0.0190(18) 0.041(2) 0.0166(16) -0.0075(15) 0.0053(14) -0.0103(16)
C49 0.029(2) 0.0278(19) 0.0192(17) -0.0033(14) 0.0084(15) -0.0059(16)
C50 0.0211(18) 0.0299(19) 0.0151(16) 0.0001(14) 0.0022(13) 0.0005(15)
C51 0.0069(15) 0.0294(19) 0.0178(16) 0.0000(14) 0.0017(12) 0.0013(13)
C52 0.0152(17) 0.0287(19) 0.0195(17) -0.0029(14) 0.0003(13) 0.0006(14)
C53 0.0184(18) 0.037(2) 0.0122(16) 0.0048(14) 0.0033(13) 0.0012(15)
C54 0.0196(18) 0.0274(19) 0.0227(18) 0.0094(15) -0.0003(14) 0.0025(14)
C55 0.0215(18) 0.0270(19) 0.0239(18) -0.0016(15) -0.0036(14) -0.0029(15)
C56 0.0170(17) 0.0258(18) 0.0172(16) 0.0026(14) -0.0009(13) 0.0015(14)
C57 0.019(2) 0.043(2) 0.059(3) -0.0138(19) -0.0005(18) 0.0037(17)
C58 0.028(2) 0.043(2) 0.0220(18) 0.0015(16) 0.0021(15) 0.0180(17)
C59 0.034(2) 0.027(2) 0.039(2) 0.0004(16) 0.0082(17) 0.0051(16)
C60 0.044(3) 0.028(2) 0.081(3) -0.018(2) -0.028(2) 0.0079(19)

loop_
_atom_type_symbol
_atom_type_description
_atom_type_scat_dispersion_real
_atom_type_scat_dispersion_imag
_atom_type_scat_source
C C 0.0033 0.0016 'International Tables Vol C Tables 4.2.6.8 and 6.1.1.4'
H H 0.0000 0.0000 'International Tables Vol C Tables 4.2.6.8 and 6.1.1.4'
B B 0.0013 0.0007 'International Tables Vol C Tables 4.2.6.8 and 6.1.1.4'
N N 0.0061 0.0033 'International Tables Vol C Tables 4.2.6.8 and 6.1.1.4'
O O 0.0106 0.0060 'International Tables Vol C Tables 4.2.6.8 and 6.1.1.4'
P P 0.1023 0.0942 'International Tables Vol C Tables 4.2.6.8 and 6.1.1.4'
Co Co 0.3494 0.9721 'International Tables Vol C Tables 4.2.6.8 and 6.1.1.4'
Si Si 0.0817 0.0704 'International Tables Vol C Tables 4.2.6.8 and 6.1.1.4'

loop_
_geom_angle_atom_site_label_1
_geom_angle_atom_site_label_2
_geom_angle_atom_site_label_3
_geom_angle
C29 Co1 N1 173.50(11)
C29 Co1 P2 95.14(9)
N1 Co1 P2 84.54(7)
C29 Co1 P1 94.77(9)
N1 Co1 P1 85.11(7)
P2 Co1 P1 169.11(4)
C13 P1 C7 104.63(14)
C13 P1 C1 103.04(13)
C7 P1 C1 105.32(13)
C13 P1 Co1 100.96(9)
C7 P1 Co1 121.46(9)
C1 P1 Co1 118.76(10)
C17 P2 C16 106.16(14)
C17 P2 C23 107.06(13)
C16 P2 C23 102.82(14)
C17 P2 Co1 117.75(10)
C16 P2 Co1 102.16(10)
C23 P2 Co1 118.90(10)
C31 Si1 C32 106.48(16)
C31 Si1 C30 106.04(16)
C32 Si1 C30 106.70(15)
C31 Si1 C29 112.11(15)
C32 Si1 C29 107.74(14)
C30 Si1 C29 117.16(14)
C60 O1 C57 104.7(2)
C39 B1 C33 110.6(2)
C39 B1 C51 107.8(2)
C33 B1 C51 109.4(2)
C39 B1 C45 110.3(2)
C33 B1 C45 109.4(2)
C51 B1 C45 109.4(2)
C14 N1 C15 110.8(2)
C14 N1 Co1 115.24(17)
C15 N1 Co1 115.51(17)
C6 C1 C2 109.8(2)
C6 C1 P1 109.5(2)
C2 C1 P1 115.2(2)
C3 C2 C1 110.9(3)
C4 C3 C2 111.4(3)
C3 C4 C5 111.1(3)
C4 C5 C6 111.3(3)
C1 C6 C5 111.6(3)
C12 C7 C8 109.4(2)
C12 C7 P1 109.40(19)
C8 C7 P1 114.8(2)
C9 C8 C7 111.7(2)
C10 C9 C8 112.0(2)
C9 C10 C11 111.2(3)
C10 C11 C12 110.6(3)
C11 C12 C7 111.7(2)
C14 C13 P1 109.06(19)
N1 C14 C13 108.9(2)
N1 C15 C16 108.2(2)
C15 C16 P2 108.4(2)
C18 C17 C22 109.6(2)
C18 C17 P2 111.3(2)
C22 C17 P2 116.2(2)
C19 C18 C17 110.5(3)
C18 C19 C20 111.5(3)
C21 C20 C19 111.2(3)
C20 C21 C22 112.1(3)
C21 C22 C17 110.3(3)
C24 C23 C28 110.5(3)
C24 C23 P2 114.7(2)
C28 C23 P2 109.1(2)
C25 C24 C23 110.9(3)
C26 C25 C24 111.3(3)
C25 C26 C27 111.0(3)
C26 C27 C28 110.7(3)
C27 C28 C23 111.5(3)
Si1 C29 Co1 126.43(16)
C34 C33 C38 114.2(3)
C34 C33 B1 123.9(3)
C38 C33 B1 121.8(3)
C35 C34 C33 123.4(3)
C36 C35 C34 120.1(3)
C35 C36 C37 118.9(3)
C36 C37 C38 119.9(3)
C37 C38 C33 123.5(3)
C44 C39 C40 114.4(3)
C44 C39 B1 121.6(3)
C40 C39 B1 123.7(3)
C41 C40 C39 122.8(3)
C42 C41 C40 120.6(3)
C41 C42 C43 118.9(3)
C42 C43 C44 119.8(3)
C43 C44 C39 123.6(3)
C50 C45 C46 114.8(3)
C50 C45 B1 123.0(3)
C46 C45 B1 122.2(3)
C47 C46 C45 122.9(3)
C48 C47 C46 120.2(3)
C49 C48 C47 118.7(3)
C48 C49 C50 120.1(3)
C49 C50 C45 123.2(3)
C56 C51 C52 114.6(3)
C56 C51 B1 122.8(2)
C52 C51 B1 122.6(3)
C53 C52 C51 122.9(3)
C54 C53 C52 120.1(3)
C55 C54 C53 118.9(3)
C54 C55 C56 120.5(3)
C55 C56 C51 123.0(3)
O1 C57 C58 106.1(3)
C57 C58 C59 104.2(3)
C60 C59 C58 103.7(3)
O1 C60 C59 106.6(3)

loop_
_geom_bond_atom_site_label_1
_geom_bond_atom_site_label_2
_geom_bond_distance
Co1 C29 1.989(3)
Co1 N1 2.025(2)
Co1 P2 2.2344(9)
Co1 P1 2.2492(9)
P1 C13 1.836(3)
P1 C7 1.838(3)
P1 C1 1.842(3)
P2 C17 1.833(3)
P2 C16 1.835(3)
P2 C23 1.846(3)
Si1 C31 1.858(3)
Si1 C32 1.858(3)
Si1 C30 1.864(3)
Si1 C29 1.865(3)
O1 C60 1.421(4)
O1 C57 1.429(4)
B1 C39 1.637(4)
B1 C33 1.643(4)
B1 C51 1.645(4)
B1 C45 1.647(4)
N1 C14 1.477(3)
N1 C15 1.495(3)
C1 C6 1.525(4)
C1 C2 1.527(4)
C2 C3 1.522(4)
C3 C4 1.516(5)
C4 C5 1.526(4)
C5 C6 1.526(4)
C7 C12 1.529(4)
C7 C8 1.536(4)
C8 C9 1.527(4)
C9 C10 1.518(4)
C10 C11 1.518(4)
C11 C12 1.527(4)
C13 C14 1.516(4)
C15 C16 1.516(4)
C17 C18 1.531(4)
C17 C22 1.532(4)
C18 C19 1.518(4)
C19 C20 1.520(4)
C20 C21 1.519(4)
C21 C22 1.526(4)
C23 C24 1.528(4)
C23 C28 1.537(4)
C24 C25 1.522(4)
C25 C26 1.515(5)
C26 C27 1.521(5)
C27 C28 1.528(4)
C33 C34 1.397(4)
C33 C38 1.404(4)
C34 C35 1.387(4)
C35 C36 1.379(4)
C36 C37 1.382(4)
C37 C38 1.384(4)
C39 C44 1.390(4)
C39 C40 1.407(4)
C40 C41 1.382(4)
C41 C42 1.372(4)
C42 C43 1.382(4)
C43 C44 1.386(4)
C45 C50 1.398(4)
C45 C46 1.400(4)
C46 C47 1.386(4)
C47 C48 1.385(4)
C48 C49 1.382(4)
C49 C50 1.383(4)
C51 C56 1.402(4)
C51 C52 1.406(4)
C52 C53 1.387(4)
C53 C54 1.384(4)
C54 C55 1.374(4)
C55 C56 1.384(4)
C57 C58 1.513(4)
C58 C59 1.524(4)
C59 C60 1.516(4)
